data_7006417
loop_
_publ_author_name
'Elha\"ik, J\'er\^ome'
'Kilner, Colin A.'
'Halcrow, Malcolm A.'

_publ_section_title
;
 Structural diversity in iron(II) complexes of
 2,6-di(pyrazol-1-yl)pyridine and 2,6-di(3-methylpyrazol-1-yl)pyridine.
;
_journal_issue 6
_journal_name_full 'Dalton transactions (Cambridge, England : 2003)'
_journal_page_first 823
_journal_page_last 830
_journal_paper_doi 10.1039/b510370c
_journal_year 2006
_chemical_formula_moiety 'C26 H26 Fe N10, 2[B F4], 4[C2 H3 N]'
_chemical_formula_sum 'C34 H38 B2 F8 Fe N14'
_chemical_formula_weight 872.25
_chemical_name_systematic
;
Bis[2,6-bis(3-methylpyrazol-1-yl)pyridine] ditetrafluoroborate
tetrakis-acetonitrile solvate
;
_space_group_IT_number 19
_symmetry_cell_setting orthorhombic
_symmetry_space_group_name_Hall 'P 2ac 2ab'
_symmetry_space_group_name_H-M 'P 21 21 21'
_atom_sites_solution_hydrogens geom
_atom_sites_solution_primary direct
_atom_sites_solution_secondary difmap
_audit_creation_method SHELXL-97
_cell_angle_alpha 90.00
_cell_angle_beta 90.00
_cell_angle_gamma 90.00
_cell_formula_units_Z 4
_cell_length_a 11.2572(1)
_cell_length_b 13.5578(1)
_cell_length_c 26.1701(2)
_cell_measurement_reflns_used 65112
_cell_measurement_temperature 100(2)
_cell_measurement_theta_max 27.51
_cell_measurement_theta_min 2.78
_cell_volume 3994.16(6)
_computing_cell_refinement 'DENZO-SMN (Otwinowski & Minor, 1997)'
_computing_data_collection 'COLLECT (Nonius, 1999)'
_computing_data_reduction 'DENZO-SMN (Otwinowski & Minor, 1997)'
_computing_molecular_graphics 'ORTEX (McArdle, 1995)'
_computing_publication_material 'local program'
_computing_structure_refinement 'SHELXL-97 (Sheldrick, 1997)'
_computing_structure_solution 'SHELXS-97 (Sheldrick, 1990)'
_diffrn_ambient_temperature 100(2)
_diffrn_detector_area_resol_mean 9.091
_diffrn_measured_fraction_theta_full 0.997
_diffrn_measured_fraction_theta_max 0.997
_diffrn_measurement_device_type 'Nonius KappaCCD diffractometer'
_diffrn_measurement_method 'Area detector scans'
_diffrn_radiation_monochromator graphite
_diffrn_radiation_source 'fine-focus sealed tube'
_diffrn_radiation_type MoK\a
_diffrn_radiation_wavelength 0.71073
_diffrn_reflns_av_R_equivalents 0.0780
_diffrn_reflns_av_sigmaI/netI 0.0379
_diffrn_reflns_limit_h_max 14
_diffrn_reflns_limit_h_min -14
_diffrn_reflns_limit_k_max 17
_diffrn_reflns_limit_k_min -17
_diffrn_reflns_limit_l_max 33
_diffrn_reflns_limit_l_min -32
_diffrn_reflns_number 65112
_diffrn_reflns_theta_full 27.51
_diffrn_reflns_theta_max 27.51
_diffrn_reflns_theta_min 2.78
_exptl_absorpt_coefficient_mu 0.461
_exptl_absorpt_correction_T_max 0.898
_exptl_absorpt_correction_T_min 0.661
_exptl_absorpt_correction_type multi-scan
_exptl_absorpt_process_details
;
Using multiple and symmetry-related data measurements via the program SORTAV
See R.H. Blessing, Acta Cryst (1995), A51, 33-38
;
_exptl_crystal_colour Brown
_exptl_crystal_density_diffrn 1.451
_exptl_crystal_density_method 'not measured'
_exptl_crystal_description 'Square prism'
_exptl_crystal_F_000 1792
_exptl_crystal_size_max 0.34
_exptl_crystal_size_mid 0.30
_exptl_crystal_size_min 0.24
_refine_diff_density_max 0.357
_refine_diff_density_min -0.591
_refine_diff_density_rms 0.112
_refine_ls_abs_structure_details 'Flack H D (1983), Acta Cryst. A39, 876-881'
_refine_ls_abs_structure_Flack -0.025(11)
_refine_ls_extinction_method none
_refine_ls_goodness_of_fit_ref 1.033
_refine_ls_hydrogen_treatment constr
_refine_ls_matrix_type full
_refine_ls_number_parameters 561
_refine_ls_number_reflns 9152
_refine_ls_number_restraints 20
_refine_ls_restrained_S_all 1.034
_refine_ls_R_factor_all 0.0432
_refine_ls_R_factor_gt 0.0339
_refine_ls_shift/su_max 0.001
_refine_ls_shift/su_mean 0.000
_refine_ls_structure_factor_coef Fsqd
_refine_ls_weighting_details 'calc w=1/[\s^2^(Fo^2^)+(0.0467P)^2^+1.1029P] where P=(Fo^2^+2Fc^2^)/3'
_refine_ls_weighting_scheme calc
_refine_ls_wR_factor_gt 0.0834
_refine_ls_wR_factor_ref 0.0885
_reflns_number_gt 8165
_reflns_number_total 9152
_reflns_threshold_expression >2sigma(I)
_cod_data_source_file b510370c.txt
_cod_data_source_block c:\datasets\leeds\je33bv~1\je33b1~1\je33b100
_cod_depositor_comments
;
The following automatic conversions were performed:
'_symmetry_cell_setting' value 'Orthorhombic' changed to 'orthorhombic'
according to '/home/saulius/struct/CIF-dictionaries/cif_core.dic'
dictionary named 'cif_core.dic' version 2.4.1 from 2010-06-29.

Automatic conversion script
Id: cif_fix_enum 1527 2010-12-29 10:47:43Z saulius 
;
_cod_database_code 7006417

loop_
_symmetry_equiv_pos_as_xyz
'x, y, z'
'-x+1/2, -y, z+1/2'
'x+1/2, -y+1/2, -z'
'-x, y+1/2, -z+1/2'

loop_
_atom_site_label
_atom_site_type_symbol
_atom_site_fract_x
_atom_site_fract_y
_atom_site_fract_z
_atom_site_U_iso_or_equiv
_atom_site_adp_type
_atom_site_occupancy
_atom_site_symmetry_multiplicity
_atom_site_calc_flag
_atom_site_refinement_flags
_atom_site_disorder_assembly
_atom_site_disorder_group
Fe1 Fe 0.25027(2) 0.207284(17) 0.178904(9) 0.02040(7) Uani 1 1 d . . .
N2 N 0.30521(14) 0.09035(12) 0.21211(6) 0.0220(3) Uani 1 1 d . . .
C3 C 0.34901(18) 0.09417(15) 0.25990(8) 0.0234(4) Uani 1 1 d . . .
C4 C 0.39298(18) 0.01236(15) 0.28488(8) 0.0265(4) Uani 1 1 d . . .
H4 H 0.4235 0.0165 0.3187 0.032 Uiso 1 1 calc R . .
C5 C 0.3905(2) -0.07667(16) 0.25818(8) 0.0305(5) Uani 1 1 d . . .
H5 H 0.4207 -0.1345 0.2740 0.037 Uiso 1 1 calc R . .
C6 C 0.34500(19) -0.08271(16) 0.20885(8) 0.0283(4) Uani 1 1 d . . .
H6 H 0.3429 -0.1434 0.1907 0.034 Uiso 1 1 calc R . .
C7 C 0.30310(17) 0.00360(14) 0.18754(7) 0.0236(4) Uani 1 1 d . . .
N8 N 0.34277(14) 0.18979(12) 0.27912(6) 0.0231(3) Uani 1 1 d . . .
N9 N 0.30234(14) 0.26292(12) 0.24644(6) 0.0227(3) Uani 1 1 d . . .
C10 C 0.30842(18) 0.34613(15) 0.27322(8) 0.0261(4) Uani 1 1 d . . .
C11 C 0.35274(18) 0.32701(16) 0.32259(9) 0.0294(4) Uani 1 1 d . . .
H11 H 0.3658 0.3740 0.3489 0.035 Uiso 1 1 calc R . .
C12 C 0.37316(18) 0.22811(15) 0.32526(8) 0.0269(4) Uani 1 1 d . . .
H12 H 0.4029 0.1928 0.3539 0.032 Uiso 1 1 calc R . .
C13 C 0.2712(2) 0.44245(14) 0.25058(9) 0.0327(5) Uani 1 1 d . . .
H13A H 0.2973 0.4457 0.2149 0.049 Uiso 1 1 calc R . .
H13B H 0.3074 0.4966 0.2699 0.049 Uiso 1 1 calc R . .
H13C H 0.1845 0.4482 0.2521 0.049 Uiso 1 1 calc R . .
N14 N 0.25416(17) 0.01377(11) 0.13887(6) 0.0241(3) Uani 1 1 d . . .
N15 N 0.21812(14) 0.10700(12) 0.12387(6) 0.0237(4) Uani 1 1 d . . .
C16 C 0.17513(18) 0.09484(15) 0.07657(8) 0.0260(4) Uani 1 1 d . . .
C17 C 0.18374(19) -0.00492(16) 0.06162(8) 0.0292(5) Uani 1 1 d . . .
H17 H 0.1591 -0.0324 0.0300 0.035 Uiso 1 1 calc R . .
C18 C 0.2343(2) -0.05397(14) 0.10145(7) 0.0286(4) Uani 1 1 d . . .
H18 H 0.2524 -0.1224 0.1029 0.034 Uiso 1 1 calc R . .
C19 C 0.1269(2) 0.17820(17) 0.04565(8) 0.0334(5) Uani 1 1 d . . .
H19A H 0.0677 0.2143 0.0658 0.050 Uiso 1 1 calc R . .
H19B H 0.0895 0.1522 0.0146 0.050 Uiso 1 1 calc R . .
H19C H 0.1917 0.2229 0.0362 0.050 Uiso 1 1 calc R . .
N20 N 0.19507(15) 0.32053(12) 0.14268(6) 0.0236(3) Uani 1 1 d . . .
C21 C 0.07971(18) 0.34567(15) 0.14448(8) 0.0265(4) Uani 1 1 d . . .
C22 C 0.0323(2) 0.42163(17) 0.11600(8) 0.0322(5) Uani 1 1 d . . .
H22 H -0.0492 0.4392 0.1184 0.039 Uiso 1 1 calc R . .
C23 C 0.1100(2) 0.47116(16) 0.08369(9) 0.0335(5) Uani 1 1 d . . .
H23 H 0.0804 0.5237 0.0633 0.040 Uiso 1 1 calc R . .
C24 C 0.2297(2) 0.44632(14) 0.08024(8) 0.0298(5) Uani 1 1 d . . .
H24 H 0.2824 0.4796 0.0577 0.036 Uiso 1 1 calc R . .
C25 C 0.26757(19) 0.37024(14) 0.11156(7) 0.0248(4) Uani 1 1 d . . .
N26 N 0.01751(14) 0.28332(13) 0.17779(7) 0.0284(4) Uani 1 1 d . . .
N27 N 0.08055(14) 0.20856(13) 0.20125(6) 0.0256(3) Uani 1 1 d . . .
C28 C 0.00336(19) 0.16310(17) 0.23222(8) 0.0291(4) Uani 1 1 d . . .
C29 C -0.1095(2) 0.20817(19) 0.22791(8) 0.0352(5) Uani 1 1 d . . .
H29 H -0.1800 0.1894 0.2453 0.042 Uiso 1 1 calc R . .
C30 C -0.0976(2) 0.28371(19) 0.19400(8) 0.0350(5) Uani 1 1 d . . .
H30 H -0.1581 0.3282 0.1836 0.042 Uiso 1 1 calc R . .
C31 C 0.0391(2) 0.07923(18) 0.26547(8) 0.0341(5) Uani 1 1 d . . .
H31A H 0.0616 0.0228 0.2441 0.051 Uiso 1 1 calc R . .
H31B H -0.0276 0.0607 0.2875 0.051 Uiso 1 1 calc R . .
H31C H 0.1069 0.0989 0.2867 0.051 Uiso 1 1 calc R . .
N32 N 0.38355(16) 0.33343(12) 0.11483(7) 0.0256(4) Uani 1 1 d . . .
N33 N 0.40127(15) 0.25147(12) 0.14528(6) 0.0236(3) Uani 1 1 d . . .
C34 C 0.51793(18) 0.23414(15) 0.14367(7) 0.0254(4) Uani 1 1 d . . .
C35 C 0.57440(19) 0.30504(16) 0.11231(8) 0.0302(5) Uani 1 1 d . . .
H35 H 0.6568 0.3087 0.1047 0.036 Uiso 1 1 calc R . .
C36 C 0.4880(2) 0.36714(16) 0.09507(8) 0.0294(5) Uani 1 1 d . . .
H36 H 0.4985 0.4229 0.0735 0.035 Uiso 1 1 calc R . .
C37 C 0.57316(18) 0.15189(17) 0.17298(8) 0.0312(5) Uani 1 1 d . . .
H37A H 0.5634 0.1639 0.2097 0.047 Uiso 1 1 calc R . .
H37B H 0.6580 0.1480 0.1648 0.047 Uiso 1 1 calc R . .
H37C H 0.5345 0.0896 0.1638 0.047 Uiso 1 1 calc R . .
B38 B 0.3227(2) 0.64726(16) 0.15905(9) 0.0235(5) Uani 1 1 d . . .
F39 F 0.21217(12) 0.60508(11) 0.16716(5) 0.0425(3) Uani 1 1 d . . .
F40 F 0.39998(11) 0.57799(10) 0.13851(5) 0.0354(3) Uani 1 1 d . . .
F41 F 0.31234(16) 0.72725(10) 0.12680(5) 0.0516(4) Uani 1 1 d . . .
F42 F 0.36753(11) 0.68006(9) 0.20641(5) 0.0336(3) Uani 1 1 d . . .
B43A B 0.2379(10) 0.0433(8) 0.4236(4) 0.031(5) Uani 0.60 1 d PD A 1
F44A F 0.2077(3) 0.0583(3) 0.37154(13) 0.0355(8) Uani 0.60 1 d PD A 1
F45A F 0.2428(3) -0.05663(19) 0.43592(11) 0.0393(6) Uani 0.60 1 d PD A 1
F46A F 0.1490(6) 0.0871(5) 0.4519(3) 0.0539(15) Uani 0.60 1 d PD A 1
F47A F 0.3481(3) 0.0854(3) 0.43155(12) 0.0530(7) Uani 0.60 1 d PD A 1
B43B B 0.2365(14) 0.0495(11) 0.4238(6) 0.026(7) Uiso 0.40 1 d PD B 2
F44B F 0.2192(6) 0.0307(4) 0.3715(3) 0.0380(19) Uiso 0.40 1 d PD B 2
F45B F 0.2813(5) -0.0368(4) 0.4439(2) 0.0451(15) Uiso 0.40 1 d PD B 2
F46B F 0.1298(8) 0.0703(8) 0.4483(4) 0.0373(18) Uiso 0.40 1 d PD B 2
F47B F 0.3137(5) 0.1261(4) 0.4340(2) 0.0511(14) Uiso 0.40 1 d PD B 2
C48 C 0.8535(3) 0.0389(2) 0.10186(11) 0.0490(6) Uani 1 1 d . . .
H48A H 0.9212 0.0012 0.0887 0.073 Uiso 1 1 calc R . .
H48B H 0.7852 -0.0050 0.1061 0.073 Uiso 1 1 calc R . .
H48C H 0.8745 0.0680 0.1349 0.073 Uiso 1 1 calc R . .
C49 C 0.8237(2) 0.1166(2) 0.06618(12) 0.0509(7) Uani 1 1 d . . .
N50 N 0.8006(3) 0.1775(2) 0.03756(13) 0.0756(9) Uani 1 1 d . . .
C51 C 0.4555(2) 0.12485(17) 0.02164(9) 0.0351(5) Uani 1 1 d . . .
H51A H 0.5203 0.1596 0.0043 0.053 Uiso 1 1 calc R . .
H51B H 0.4122 0.1712 0.0435 0.053 Uiso 1 1 calc R . .
H51C H 0.4012 0.0970 -0.0038 0.053 Uiso 1 1 calc R . .
C52 C 0.5042(2) 0.04597(18) 0.05275(9) 0.0376(5) Uani 1 1 d . . .
N53 N 0.5435(3) -0.01528(18) 0.07755(9) 0.0563(6) Uani 1 1 d . . .
C54 C 0.4874(3) 0.7588(2) 0.03065(11) 0.0529(7) Uani 1 1 d . . .
H54A H 0.4429 0.8110 0.0132 0.079 Uiso 1 1 calc R . .
H54B H 0.5717 0.7636 0.0216 0.079 Uiso 1 1 calc R . .
H54C H 0.4784 0.7664 0.0677 0.079 Uiso 1 1 calc R . .
C55 C 0.4416(3) 0.6629(2) 0.01509(11) 0.0528(7) Uani 1 1 d . . .
N56 N 0.4093(3) 0.5864(2) 0.00244(11) 0.0795(10) Uani 1 1 d . . .
C57 C -0.0138(3) 0.7454(2) 0.11926(12) 0.0601(8) Uani 1 1 d . . .
H57A H -0.0144 0.7742 0.0849 0.090 Uiso 1 1 calc R . .
H57B H -0.0861 0.7063 0.1243 0.090 Uiso 1 1 calc R . .
H57C H 0.0560 0.7029 0.1231 0.090 Uiso 1 1 calc R . .
C58 C -0.0094(2) 0.8230(2) 0.15669(10) 0.0430(6) Uani 1 1 d . . .
N59 N -0.0044(3) 0.8846(2) 0.18529(10) 0.0658(7) Uani 1 1 d . . .

loop_
_atom_site_aniso_label
_atom_site_aniso_U_11
_atom_site_aniso_U_22
_atom_site_aniso_U_33
_atom_site_aniso_U_23
_atom_site_aniso_U_13
_atom_site_aniso_U_12
Fe1 0.02221(12) 0.02026(12) 0.01872(12) 0.00036(10) -0.00015(12) 0.00025(12)
N2 0.0233(8) 0.0221(8) 0.0205(8) -0.0007(7) -0.0003(6) 0.0004(6)
C3 0.0230(9) 0.0235(10) 0.0239(10) -0.0007(8) 0.0010(8) -0.0017(8)
C4 0.0277(10) 0.0294(10) 0.0223(9) 0.0042(8) -0.0025(8) 0.0010(8)
C5 0.0357(11) 0.0255(10) 0.0303(11) 0.0057(9) -0.0018(9) 0.0028(9)
C6 0.0337(11) 0.0231(10) 0.0282(11) -0.0015(8) -0.0001(9) -0.0011(8)
C7 0.0240(9) 0.0228(9) 0.0242(10) 0.0006(8) 0.0010(8) -0.0019(7)
N8 0.0256(8) 0.0226(8) 0.0211(8) 0.0002(6) -0.0020(6) 0.0011(6)
N9 0.0238(8) 0.0212(8) 0.0232(8) 0.0016(7) 0.0009(6) 0.0003(6)
C10 0.0271(10) 0.0238(10) 0.0273(11) -0.0027(8) 0.0015(8) -0.0013(8)
C11 0.0319(11) 0.0297(10) 0.0267(10) -0.0063(9) -0.0021(9) -0.0004(8)
C12 0.0279(10) 0.0337(11) 0.0191(9) -0.0020(8) -0.0022(8) -0.0016(8)
C13 0.0396(13) 0.0226(10) 0.0358(11) -0.0012(8) -0.0027(9) 0.0016(9)
N14 0.0299(8) 0.0206(7) 0.0219(7) -0.0003(6) 0.0014(8) 0.0002(8)
N15 0.0257(9) 0.0230(8) 0.0224(8) 0.0017(6) -0.0005(6) -0.0002(6)
C16 0.0261(10) 0.0294(11) 0.0226(10) -0.0013(8) 0.0006(8) -0.0012(8)
C17 0.0332(11) 0.0316(11) 0.0229(10) -0.0040(9) -0.0002(8) -0.0055(9)
C18 0.0350(12) 0.0248(9) 0.0259(10) -0.0049(8) 0.0015(9) -0.0045(9)
C19 0.0404(12) 0.0354(12) 0.0243(11) -0.0001(9) -0.0060(9) 0.0027(10)
N20 0.0258(8) 0.0249(8) 0.0203(8) -0.0016(7) -0.0004(7) 0.0007(7)
C21 0.0285(10) 0.0262(10) 0.0248(10) -0.0043(8) -0.0024(8) 0.0025(8)
C22 0.0322(11) 0.0331(11) 0.0312(11) -0.0045(9) -0.0044(9) 0.0069(9)
C23 0.0461(13) 0.0229(10) 0.0315(11) -0.0013(9) -0.0111(10) 0.0030(9)
C24 0.0420(13) 0.0233(10) 0.0242(10) -0.0009(8) -0.0025(9) -0.0023(9)
C25 0.0295(11) 0.0225(9) 0.0224(9) -0.0042(7) -0.0006(8) -0.0005(8)
N26 0.0238(8) 0.0339(9) 0.0274(8) -0.0004(8) 0.0005(7) 0.0020(7)
N27 0.0258(8) 0.0293(8) 0.0217(8) -0.0008(7) -0.0002(6) 0.0000(7)
C28 0.0284(10) 0.0362(11) 0.0229(10) -0.0033(9) 0.0006(8) -0.0085(9)
C29 0.0277(10) 0.0487(13) 0.0292(11) -0.0025(11) 0.0018(8) -0.0038(11)
C30 0.0263(10) 0.0462(13) 0.0326(11) -0.0035(10) -0.0001(8) 0.0011(10)
C31 0.0318(11) 0.0421(13) 0.0285(11) 0.0044(10) 0.0029(9) -0.0078(10)
N32 0.0296(9) 0.0223(8) 0.0247(9) -0.0002(7) 0.0026(7) -0.0013(7)
N33 0.0280(8) 0.0217(8) 0.0211(8) -0.0003(7) 0.0002(7) -0.0001(7)
C34 0.0258(10) 0.0296(10) 0.0208(10) -0.0058(8) 0.0005(7) -0.0006(8)
C35 0.0287(10) 0.0354(12) 0.0266(10) -0.0039(9) 0.0039(8) -0.0048(9)
C36 0.0345(11) 0.0281(11) 0.0255(11) -0.0021(9) 0.0054(8) -0.0050(9)
C37 0.0253(10) 0.0395(12) 0.0289(11) -0.0008(10) -0.0002(8) 0.0036(8)
B38 0.0287(11) 0.0188(10) 0.0229(11) -0.0032(8) 0.0001(9) 0.0025(8)
F39 0.0326(7) 0.0511(9) 0.0436(8) -0.0136(7) 0.0037(6) -0.0058(6)
F40 0.0322(6) 0.0366(7) 0.0372(7) -0.0109(6) -0.0004(5) 0.0049(5)
F41 0.0917(12) 0.0301(7) 0.0329(7) 0.0045(6) -0.0031(7) 0.0073(7)
F42 0.0379(7) 0.0359(7) 0.0269(6) -0.0054(5) -0.0014(5) -0.0010(5)
B43A 0.030(5) 0.040(7) 0.024(5) 0.0040(19) -0.0054(18) -0.009(2)
F44A 0.0397(17) 0.045(2) 0.0217(13) 0.0043(14) 0.0000(9) -0.0005(16)
F45A 0.0374(15) 0.0321(13) 0.0483(15) 0.0011(11) 0.0102(13) 0.0020(13)
F46A 0.074(4) 0.048(3) 0.040(2) -0.007(2) 0.011(2) 0.025(3)
F47A 0.0395(16) 0.065(2) 0.0551(18) 0.0090(16) -0.0136(13) -0.0181(16)
C48 0.0480(15) 0.0524(16) 0.0465(15) 0.0045(13) 0.0072(12) 0.0089(13)
C49 0.0393(14) 0.0506(16) 0.0627(18) 0.0012(15) 0.0078(13) 0.0060(12)
N50 0.0638(17) 0.0622(17) 0.101(2) 0.0277(17) 0.0069(16) 0.0124(14)
C51 0.0416(13) 0.0350(12) 0.0287(11) -0.0020(10) 0.0013(10) -0.0034(10)
C52 0.0422(13) 0.0381(13) 0.0323(12) -0.0035(10) -0.0010(10) -0.0098(11)
N53 0.0724(17) 0.0465(13) 0.0499(14) 0.0059(12) -0.0197(12) -0.0061(12)
C54 0.0668(19) 0.0454(15) 0.0466(16) 0.0038(13) -0.0034(14) 0.0058(13)
C55 0.0623(18) 0.0586(18) 0.0374(14) 0.0022(13) 0.0042(13) -0.0042(15)
N56 0.109(3) 0.0759(19) 0.0538(16) -0.0094(15) 0.0210(16) -0.0405(19)
C57 0.079(2) 0.0430(16) 0.0579(18) -0.0067(14) -0.0217(16) -0.0011(15)
C58 0.0448(14) 0.0423(14) 0.0417(14) 0.0045(12) -0.0051(11) 0.0014(11)
N59 0.0796(19) 0.0603(16) 0.0576(16) -0.0101(14) -0.0041(14) 0.0099(14)

loop_
_atom_type_symbol
_atom_type_description
_atom_type_scat_dispersion_real
_atom_type_scat_dispersion_imag
_atom_type_scat_source
C C 0.0033 0.0016 'International Tables Vol C Tables 4.2.6.8 and 6.1.1.4'
H H 0.0000 0.0000 'International Tables Vol C Tables 4.2.6.8 and 6.1.1.4'
N N 0.0061 0.0033 'International Tables Vol C Tables 4.2.6.8 and 6.1.1.4'
Fe Fe 0.3463 0.8444 'International Tables Vol C Tables 4.2.6.8 and 6.1.1.4'
B B 0.0013 0.0007 'International Tables Vol C Tables 4.2.6.8 and 6.1.1.4'
F F 0.0171 0.0103 'International Tables Vol C Tables 4.2.6.8 and 6.1.1.4'

loop_
_geom_angle_atom_site_label_1
_geom_angle_atom_site_label_2
_geom_angle_atom_site_label_3
_geom_angle
_geom_angle_site_symmetry_1
_geom_angle_site_symmetry_3
_geom_angle_publ_flag
N20 Fe1 N2 177.20(7) . . ?
N20 Fe1 N27 80.04(7) . . ?
N2 Fe1 N27 100.58(7) . . ?
N20 Fe1 N33 79.50(7) . . ?
N2 Fe1 N33 99.97(7) . . ?
N27 Fe1 N33 159.42(7) . . ?
N20 Fe1 N9 103.29(7) . . ?
N2 Fe1 N9 79.45(7) . . ?
N27 Fe1 N9 91.05(7) . . ?
N33 Fe1 N9 91.52(7) . . ?
N20 Fe1 N15 97.44(7) . . ?
N2 Fe1 N15 79.82(7) . . ?
N27 Fe1 N15 92.48(7) . . ?
N33 Fe1 N15 92.31(7) . . ?
N9 Fe1 N15 159.27(7) . . ?
C7 N2 C3 119.09(17) . . ?
C7 N2 Fe1 120.26(13) . . ?
C3 N2 Fe1 120.63(13) . . ?
N2 C3 C4 122.76(18) . . ?
N2 C3 N8 110.68(17) . . ?
C4 C3 N8 126.56(18) . . ?
C3 C4 C5 116.83(19) . . ?
C6 C5 C4 121.53(19) . . ?
C7 C6 C5 116.82(19) . . ?
N2 C7 C6 122.97(18) . . ?
N2 C7 N14 111.00(16) . . ?
C6 C7 N14 126.03(17) . . ?
C12 N8 N9 110.95(15) . . ?
C12 N8 C3 131.64(17) . . ?
N9 N8 C3 117.37(15) . . ?
C10 N9 N8 105.35(15) . . ?
C10 N9 Fe1 142.85(14) . . ?
N8 N9 Fe1 111.72(12) . . ?
N9 C10 C11 110.21(18) . . ?
N9 C10 C13 121.21(18) . . ?
C11 C10 C13 128.58(19) . . ?
C12 C11 C10 106.73(19) . . ?
N8 C12 C11 106.76(18) . . ?
C18 N14 N15 111.35(15) . . ?
C18 N14 C7 130.94(16) . . ?
N15 N14 C7 117.72(15) . . ?
C16 N15 N14 104.81(15) . . ?
C16 N15 Fe1 144.02(15) . . ?
N14 N15 Fe1 111.16(11) . . ?
N15 C16 C17 110.45(18) . . ?
N15 C16 C19 122.65(18) . . ?
C17 C16 C19 126.90(19) . . ?
C18 C17 C16 106.53(18) . . ?
N14 C18 C17 106.86(18) . . ?
C25 N20 C21 118.94(18) . . ?
C25 N20 Fe1 120.66(14) . . ?
C21 N20 Fe1 120.10(15) . . ?
N20 C21 C22 123.0(2) . . ?
N20 C21 N26 110.59(18) . . ?
C22 C21 N26 126.40(19) . . ?
C21 C22 C23 116.5(2) . . ?
C22 C23 C24 122.1(2) . . ?
C25 C24 C23 116.1(2) . . ?
N20 C25 C24 123.3(2) . . ?
N20 C25 N32 110.64(17) . . ?
C24 C25 N32 126.06(19) . . ?
C30 N26 N27 110.67(17) . . ?
C30 N26 C21 131.75(19) . . ?
N27 N26 C21 117.53(16) . . ?
C28 N27 N26 105.87(16) . . ?
C28 N27 Fe1 142.55(15) . . ?
N26 N27 Fe1 111.57(12) . . ?
N27 C28 C29 109.6(2) . . ?
N27 C28 C31 122.05(19) . . ?
C29 C28 C31 128.3(2) . . ?
C30 C29 C28 106.79(19) . . ?
C29 C30 N26 107.0(2) . . ?
C36 N32 N33 111.34(17) . . ?
C36 N32 C25 131.40(18) . . ?
N33 N32 C25 117.16(16) . . ?
C34 N33 N32 105.39(16) . . ?
C34 N33 Fe1 142.67(15) . . ?
N32 N33 Fe1 111.77(12) . . ?
N33 C34 C35 109.93(19) . . ?
N33 C34 C37 121.75(18) . . ?
C35 C34 C37 128.30(18) . . ?
C36 C35 C34 106.91(19) . . ?
N32 C36 C35 106.42(19) . . ?
F41 B38 F39 110.02(19) . . ?
F41 B38 F40 110.37(18) . . ?
F39 B38 F40 110.04(17) . . ?
F41 B38 F42 108.67(17) . . ?
F39 B38 F42 108.47(17) . . ?
F40 B38 F42 109.23(17) . . ?
F46A B43A F47A 113.1(9) . . ?
F46A B43A F45A 108.8(8) . . ?
F47A B43A F45A 109.3(8) . . ?
F46A B43A F44A 106.2(8) . . ?
F47A B43A F44A 107.6(8) . . ?
F45A B43A F44A 111.8(8) . . ?
F45B B43B F47B 109.5(11) . . ?
F45B B43B F46B 108.2(12) . . ?
F47B B43B F46B 107.6(11) . . ?
F45B B43B F44B 105.6(11) . . ?
F47B B43B F44B 114.3(11) . . ?
F46B B43B F44B 111.5(12) . . ?
N50 C49 C48 179.3(3) . . ?
N53 C52 C51 179.1(3) . . ?
N56 C55 C54 177.8(4) . . ?
N59 C58 C57 178.6(3) . . ?

loop_
_geom_bond_atom_site_label_1
_geom_bond_atom_site_label_2
_geom_bond_distance
_geom_bond_site_symmetry_2
_geom_bond_publ_flag
Fe1 N20 1.9084(17) . ?
Fe1 N2 1.9107(16) . ?
Fe1 N27 1.9982(16) . ?
Fe1 N33 2.0055(17) . ?
Fe1 N9 2.0090(17) . ?
Fe1 N15 2.0134(17) . ?
N2 C7 1.341(2) . ?
N2 C3 1.345(3) . ?
C3 C4 1.379(3) . ?
C3 N8 1.392(3) . ?
C4 C5 1.395(3) . ?
C5 C6 1.392(3) . ?
C6 C7 1.379(3) . ?
C7 N14 1.395(2) . ?
N8 C12 1.358(3) . ?
N8 N9 1.386(2) . ?
N9 C10 1.330(3) . ?
C10 C11 1.409(3) . ?
C10 C13 1.494(3) . ?
C11 C12 1.362(3) . ?
N14 C18 1.361(2) . ?
N14 N15 1.384(2) . ?
N15 C16 1.339(3) . ?
C16 C17 1.411(3) . ?
C16 C19 1.492(3) . ?
C17 C18 1.361(3) . ?
N20 C25 1.336(3) . ?
N20 C21 1.343(3) . ?
C21 C22 1.379(3) . ?
C21 N26 1.402(3) . ?
C22 C23 1.389(3) . ?
C23 C24 1.393(3) . ?
C24 C25 1.384(3) . ?
C25 N32 1.400(3) . ?
N26 C30 1.364(3) . ?
N26 N27 1.381(2) . ?
N27 C28 1.338(3) . ?
C28 C29 1.414(3) . ?
C28 C31 1.487(3) . ?
C29 C30 1.362(3) . ?
N32 C36 1.363(3) . ?
N32 N33 1.382(2) . ?
N33 C34 1.335(3) . ?
C34 C35 1.415(3) . ?
C34 C37 1.490(3) . ?
C35 C36 1.363(3) . ?
B38 F41 1.379(3) . ?
B38 F39 1.386(3) . ?
B38 F40 1.388(3) . ?
B38 F42 1.410(3) . ?
B43A F46A 1.380(11) . ?
B43A F47A 1.381(11) . ?
B43A F45A 1.394(11) . ?
B43A F44A 1.418(10) . ?
B43B F45B 1.379(15) . ?
B43B F47B 1.380(15) . ?
B43B F46B 1.390(15) . ?
B43B F44B 1.405(15) . ?
C48 C49 1.447(4) . ?
C49 N50 1.145(4) . ?
C51 C52 1.452(3) . ?
C52 N53 1.143(3) . ?
C54 C55 1.457(4) . ?
C55 N56 1.147(4) . ?
C57 C58 1.438(4) . ?
C58 N59 1.123(4) . ?
